data_4105897
loop_
_publ_author_name
'J\'er\^ome Long'
'Fatemah Habib'
'Po-Heng Lin'
'Ilia Korobkov'
'Gary Enright'
'Liviu Ungur'
'Wolfgang Wernsdorfer'
'Liviu F. Chibotaru'
'Muralee Murugesu'

_publ_section_title
;
 Single-Molecule Magnet Behavior for an Antiferromagnetically
 Superexchange-Coupled Dinuclear Dysprosium(III) Complex
;
_journal_name_full 'Journal of the American Chemical Society'
_journal_page_first 5319
_journal_page_last 5328
_journal_paper_doi 10.1021/ja109706y
_journal_volume 133
_journal_year 2011
_chemical_formula_sum 'C20 H23 Gd N4 O7'
_chemical_formula_weight 588.67
_chemical_name_systematic
; 
 ? 
;
_space_group_IT_number 2
_symmetry_cell_setting triclinic
_symmetry_space_group_name_Hall '-P 1'
_symmetry_space_group_name_H-M 'P -1'
_atom_sites_solution_hydrogens geom
_atom_sites_solution_primary direct
_atom_sites_solution_secondary difmap
_audit_creation_method SHELXL-97
_cell_angle_alpha 65.1840(10)
_cell_angle_beta 65.4820(10)
_cell_angle_gamma 80.2930(10)
_cell_formula_units_Z 2
_cell_length_a 10.5766(5)
_cell_length_b 10.5991(5)
_cell_length_c 11.5192(5)
_cell_measurement_reflns_used 9916
_cell_measurement_temperature 200(2)
_cell_measurement_theta_max 28.40
_cell_measurement_theta_min 2.33
_cell_volume 1066.38(9)
_computing_cell_refinement 'APEX II, Bruker (2009)'
_computing_data_collection 'APEX II, Bruker (2009)'
_computing_data_reduction 'XPREP, Bruker (2009)'
_computing_molecular_graphics 'SHELXTL, Bruker (2004)'
_computing_publication_material 'SHELXTL, Bruker (2004)'
_computing_structure_refinement 'SHELXL-97 (Sheldrick, 2008)'
_computing_structure_solution 'SHELXS-97 (Sheldrick, 2008)'
_diffrn_ambient_temperature 200(2)
_diffrn_measured_fraction_theta_full 0.973
_diffrn_measured_fraction_theta_max 0.973
_diffrn_measurement_device_type 'Bruker APEX-II CCD'
_diffrn_measurement_method '\f and \w scans'
_diffrn_radiation_monochromator graphite
_diffrn_radiation_source 'fine-focus sealed tube'
_diffrn_radiation_type MoK\a
_diffrn_radiation_wavelength 0.71073
_diffrn_reflns_av_R_equivalents 0.0709
_diffrn_reflns_av_sigmaI/netI 0.0490
_diffrn_reflns_limit_h_max 12
_diffrn_reflns_limit_h_min -12
_diffrn_reflns_limit_k_max 12
_diffrn_reflns_limit_k_min -12
_diffrn_reflns_limit_l_max 13
_diffrn_reflns_limit_l_min -13
_diffrn_reflns_number 10345
_diffrn_reflns_theta_full 24.71
_diffrn_reflns_theta_max 24.71
_diffrn_reflns_theta_min 2.12
_exptl_absorpt_coefficient_mu 3.160
_exptl_absorpt_correction_T_max 0.7029
_exptl_absorpt_correction_T_min 0.5566
_exptl_absorpt_correction_type multi-scan
_exptl_absorpt_process_details 'SADABS, Bruker (2003)'
_exptl_crystal_colour white
_exptl_crystal_density_diffrn 1.833
_exptl_crystal_description block
_exptl_crystal_F_000 582
_exptl_crystal_size_max 0.21
_exptl_crystal_size_mid 0.13
_exptl_crystal_size_min 0.12
_refine_diff_density_max 1.208
_refine_diff_density_min -1.067
_refine_diff_density_rms 0.099
_refine_ls_extinction_method none
_refine_ls_goodness_of_fit_ref 1.012
_refine_ls_hydrogen_treatment constr
_refine_ls_matrix_type full
_refine_ls_number_parameters 307
_refine_ls_number_reflns 3531
_refine_ls_number_restraints 2
_refine_ls_restrained_S_all 1.012
_refine_ls_R_factor_all 0.0220
_refine_ls_R_factor_gt 0.0215
_refine_ls_shift/su_max 0.001
_refine_ls_shift/su_mean 0.000
_refine_ls_structure_factor_coef Fsqd
_refine_ls_weighting_details 'calc w=1/[\s^2^(Fo^2^)+(0.0325P)^2^]'
_refine_ls_weighting_scheme calc
_refine_ls_wR_factor_gt 0.0531
_refine_ls_wR_factor_ref 0.0534
_reflns_number_gt 3445
_reflns_number_total 3531
_reflns_threshold_expression >2sigma(I)
_cod_data_source_file ja109706y_si_Gd2.cif
_cod_data_source_block mm013
_cod_original_cell_volume 1066.38(8)
_cod_database_code 4105897

loop_
_symmetry_equiv_pos_as_xyz
'x, y, z'
'-x, -y, -z'

loop_
_atom_site_label
_atom_site_type_symbol
_atom_site_fract_x
_atom_site_fract_y
_atom_site_fract_z
_atom_site_U_iso_or_equiv
_atom_site_adp_type
_atom_site_occupancy
_atom_site_symmetry_multiplicity
_atom_site_calc_flag
_atom_site_refinement_flags
_atom_site_disorder_assembly
_atom_site_disorder_group
Gd1 Gd 0.147938(11) 0.082463(10) 0.498185(11) 0.01723(7) Uani 1 1 d . . .
N1 N 0.3890(2) -0.0129(2) 0.4060(2) 0.0225(5) Uani 1 1 d . . .
N2 N 0.2962(2) 0.2346(2) 0.2492(2) 0.0239(5) Uani 1 1 d . . .
H2A H 0.2862 0.1986 0.1924 0.029 Uiso 1 1 calc R . .
N3 N 0.0203(2) 0.2955(2) 0.3853(2) 0.0237(5) Uani 1 1 d . . .
N4 N 0.1839(3) 0.2465(2) 0.6303(3) 0.0285(6) Uani 1 1 d . . .
O1 O 0.17899(19) -0.09699(18) 0.67432(19) 0.0255(4) Uani 1 1 d . . .
O2 O 0.0749(2) -0.31217(19) 0.9344(2) 0.0314(4) Uani 1 1 d . . .
O3 O -0.09507(19) 0.04026(17) 0.60496(19) 0.0203(4) Uani 1 1 d . . .
O5 O 0.2710(2) 0.2494(2) 0.5123(2) 0.0332(5) Uani 1 1 d . . .
O6 O 0.0728(2) 0.1788(2) 0.6824(2) 0.0341(5) Uani 1 1 d . . .
O7 O 0.2085(3) 0.3058(3) 0.6883(3) 0.0539(7) Uani 1 1 d . . .
C1 C 0.2377(3) -0.2193(3) 0.6957(3) 0.0225(6) Uani 1 1 d . . .
C2 C 0.1854(3) -0.3308(3) 0.8252(3) 0.0256(6) Uani 1 1 d . . .
C3 C 0.2364(3) -0.4640(3) 0.8431(3) 0.0326(7) Uani 1 1 d . . .
H3A H 0.1945 -0.5390 0.9290 0.039 Uiso 1 1 calc R . .
C4 C 0.3483(3) -0.4895(3) 0.7367(3) 0.0323(7) Uani 1 1 d . . .
H4A H 0.3820 -0.5814 0.7497 0.039 Uiso 1 1 calc R . .
C5 C 0.4090(3) -0.3817(3) 0.6137(3) 0.0297(6) Uani 1 1 d . . .
H5A H 0.4883 -0.3985 0.5430 0.036 Uiso 1 1 calc R . .
C6 C 0.3563(3) -0.2460(3) 0.5896(3) 0.0241(6) Uani 1 1 d . . .
C7 C 0.1099(4) -0.2235(4) 0.9835(4) 0.0470(8) Uani 1 1 d . . .
H7A H 0.0286 -0.2136 1.0612 0.071 Uiso 1 1 calc R . .
H7B H 0.1385 -0.1319 0.9084 0.071 Uiso 1 1 calc R . .
H7C H 0.1863 -0.2648 1.0144 0.071 Uiso 1 1 calc R . .
C8 C 0.4278(3) -0.1383(3) 0.4565(3) 0.0262(6) Uani 1 1 d . . .
H8A H 0.5139 -0.1636 0.3994 0.031 Uiso 1 1 calc R . .
C9 C 0.4863(3) 0.0721(3) 0.2674(3) 0.0313(7) Uani 1 1 d . . .
H9A H 0.4873 0.0384 0.1989 0.038 Uiso 1 1 calc R . .
H9B H 0.5813 0.0627 0.2668 0.038 Uiso 1 1 calc R . .
C10 C 0.4445(3) 0.2232(3) 0.2271(3) 0.0275(6) Uani 1 1 d . . .
H10A H 0.4611 0.2625 0.2838 0.033 Uiso 1 1 calc R . .
H10B H 0.5013 0.2765 0.1284 0.033 Uiso 1 1 calc R . .
C11 C 0.2480(3) 0.3792(3) 0.2070(3) 0.0295(6) Uani 1 1 d . . .
H11A H 0.2999 0.4312 0.1068 0.035 Uiso 1 1 calc R . .
H11B H 0.2642 0.4253 0.2588 0.035 Uiso 1 1 calc R . .
C12 C 0.0944(3) 0.3781(3) 0.2378(3) 0.0297(6) Uani 1 1 d . . .
H12A H 0.0587 0.4744 0.2140 0.036 Uiso 1 1 calc R . .
H12B H 0.0792 0.3376 0.1813 0.036 Uiso 1 1 calc R . .
C13 C -0.0994(3) 0.3377(3) 0.4465(3) 0.0246(6) Uani 1 1 d . . .
H13A H -0.1336 0.4205 0.3932 0.030 Uiso 1 1 calc R . .
C14 C -0.1788(3) 0.1233(3) 0.6670(3) 0.0218(6) Uani 1 1 d . A .
C15 C -0.1870(3) 0.2680(3) 0.5921(3) 0.0229(6) Uani 1 1 d . . .
C16 C -0.2820(3) 0.3495(3) 0.6580(3) 0.0309(6) Uani 1 1 d . . .
H16A H -0.2908 0.4453 0.6060 0.037 Uiso 1 1 calc R . .
C17 C -0.3630(3) 0.2922(3) 0.7976(3) 0.0382(7) Uani 1 1 d . . .
H17A H -0.4266 0.3484 0.8419 0.046 Uiso 1 1 calc R . .
C18 C -0.3509(4) 0.1522(3) 0.8729(3) 0.0406(8) Uani 1 1 d . A .
H18A H -0.4058 0.1130 0.9694 0.049 Uiso 1 1 calc R . .
C19 C -0.2603(3) 0.0690(3) 0.8097(3) 0.0293(6) Uani 1 1 d . . .
O4' O -0.2762(18) -0.059(3) 0.888(2) 0.027(3) Uani 0.35 1 d PD A 1
C20' C -0.1729(12) -0.0973(11) 0.9470(12) 0.042(2) Uani 0.35 1 d PD A 1
H20A H -0.0808 -0.0693 0.8728 0.063 Uiso 0.35 1 calc PR A 1
H20B H -0.1754 -0.1982 0.9985 0.063 Uiso 0.35 1 calc PR A 1
H20C H -0.1919 -0.0506 1.0100 0.063 Uiso 0.35 1 calc PR A 1
O4 O -0.2342(11) -0.0762(14) 0.8782(12) 0.0334(19) Uani 0.65 1 d PD A 2
C20 C -0.2491(8) -0.1222(6) 1.0165(6) 0.0432(14) Uani 0.65 1 d PD A 2
H20D H -0.2414 -0.2237 1.0552 0.065 Uiso 0.65 1 calc PR A 2
H20E H -0.3402 -0.0947 1.0703 0.065 Uiso 0.65 1 calc PR A 2
H20F H -0.1759 -0.0804 1.0206 0.065 Uiso 0.65 1 calc PR A 2

loop_
_atom_site_aniso_label
_atom_site_aniso_U_11
_atom_site_aniso_U_22
_atom_site_aniso_U_33
_atom_site_aniso_U_23
_atom_site_aniso_U_13
_atom_site_aniso_U_12
Gd1 0.01858(9) 0.01774(10) 0.01311(9) -0.00428(7) -0.00434(6) -0.00373(6)
N1 0.0201(12) 0.0261(12) 0.0176(12) -0.0066(11) -0.0043(9) -0.0039(9)
N2 0.0259(12) 0.0265(11) 0.0184(12) -0.0073(10) -0.0056(9) -0.0088(9)
N3 0.0288(13) 0.0212(11) 0.0167(12) -0.0011(10) -0.0090(10) -0.0056(9)
N4 0.0358(15) 0.0299(13) 0.0262(14) -0.0148(12) -0.0133(11) -0.0010(11)
O1 0.0261(10) 0.0261(10) 0.0169(10) -0.0039(9) -0.0072(8) 0.0034(8)
O2 0.0327(11) 0.0332(11) 0.0213(11) -0.0060(10) -0.0057(9) -0.0076(9)
O3 0.0202(10) 0.0189(9) 0.0191(10) -0.0076(8) -0.0037(8) -0.0033(7)
O5 0.0333(12) 0.0392(11) 0.0256(12) -0.0125(10) -0.0040(9) -0.0156(9)
O6 0.0286(11) 0.0451(12) 0.0307(12) -0.0208(10) -0.0030(9) -0.0112(9)
O7 0.0636(17) 0.0673(16) 0.0461(16) -0.0353(14) -0.0130(13) -0.0228(13)
C1 0.0237(14) 0.0250(14) 0.0196(16) -0.0055(13) -0.0110(12) -0.0029(11)
C2 0.0248(14) 0.0289(14) 0.0200(15) -0.0044(13) -0.0086(11) -0.0062(11)
C3 0.0403(17) 0.0258(15) 0.0287(17) -0.0017(14) -0.0172(14) -0.0066(13)
C4 0.0412(18) 0.0240(14) 0.0375(19) -0.0115(15) -0.0217(15) 0.0022(13)
C5 0.0291(15) 0.0303(15) 0.0348(18) -0.0153(14) -0.0159(13) 0.0039(12)
C6 0.0251(14) 0.0255(14) 0.0231(15) -0.0089(13) -0.0110(12) -0.0003(11)
C7 0.052(2) 0.061(2) 0.0293(18) -0.0225(18) -0.0061(15) -0.0132(17)
C8 0.0208(14) 0.0389(16) 0.0228(16) -0.0162(14) -0.0072(12) -0.0014(12)
C9 0.0262(16) 0.0365(17) 0.0195(17) -0.0060(15) -0.0011(12) -0.0046(13)
C10 0.0246(15) 0.0326(15) 0.0166(14) -0.0043(13) -0.0015(11) -0.0096(12)
C11 0.0331(16) 0.0283(14) 0.0202(15) -0.0027(13) -0.0070(12) -0.0096(12)
C12 0.0365(17) 0.0257(15) 0.0156(15) 0.0037(13) -0.0098(12) -0.0051(12)
C13 0.0308(15) 0.0193(13) 0.0254(16) -0.0065(13) -0.0141(13) -0.0008(11)
C14 0.0219(14) 0.0235(14) 0.0202(15) -0.0087(13) -0.0067(12) -0.0040(11)
C15 0.0254(14) 0.0246(14) 0.0220(15) -0.0083(13) -0.0128(12) 0.0000(11)
C16 0.0338(16) 0.0296(15) 0.0347(17) -0.0175(14) -0.0151(13) 0.0053(13)
C17 0.0363(17) 0.0419(18) 0.0371(19) -0.0253(16) -0.0048(14) 0.0009(14)
C18 0.051(2) 0.0432(18) 0.0219(16) -0.0192(15) 0.0011(14) -0.0088(15)
C19 0.0356(17) 0.0278(16) 0.0250(16) -0.0129(14) -0.0063(13) -0.0081(12)
O4' 0.044(9) 0.018(6) 0.020(5) -0.011(4) -0.011(6) 0.007(6)
C20' 0.048(7) 0.046(6) 0.019(5) -0.004(5) -0.008(5) -0.005(5)
O4 0.059(6) 0.019(4) 0.018(3) -0.007(2) -0.011(4) 0.002(4)
C20 0.077(5) 0.032(3) 0.029(3) -0.012(3) -0.032(3) 0.011(3)

loop_
_atom_type_symbol
_atom_type_description
_atom_type_scat_dispersion_real
_atom_type_scat_dispersion_imag
_atom_type_scat_source
C C 0.0033 0.0016 'International Tables Vol C Tables 4.2.6.8 and 6.1.1.4'
H H 0.0000 0.0000 'International Tables Vol C Tables 4.2.6.8 and 6.1.1.4'
N N 0.0061 0.0033 'International Tables Vol C Tables 4.2.6.8 and 6.1.1.4'
O O 0.0106 0.0060 'International Tables Vol C Tables 4.2.6.8 and 6.1.1.4'
Gd Gd -0.1653 3.9035 'International Tables Vol C Tables 4.2.6.8 and 6.1.1.4'

loop_
_geom_angle_atom_site_label_1
_geom_angle_atom_site_label_2
_geom_angle_atom_site_label_3
_geom_angle
_geom_angle_site_symmetry_1
_geom_angle_site_symmetry_3
O1 Gd1 O3 98.87(6) . 2_556
O1 Gd1 O3 90.62(7) . .
O3 Gd1 O3 72.25(7) 2_556 .
O1 Gd1 O5 94.53(7) . .
O3 Gd1 O5 157.32(7) 2_556 .
O3 Gd1 O5 126.03(6) . .
O1 Gd1 O6 77.51(7) . .
O3 Gd1 O6 149.69(7) 2_556 .
O3 Gd1 O6 77.68(6) . .
O5 Gd1 O6 51.57(7) . .
O1 Gd1 N1 72.24(7) . .
O3 Gd1 N1 82.69(6) 2_556 .
O3 Gd1 N1 147.12(6) . .
O5 Gd1 N1 84.11(7) . .
O6 Gd1 N1 123.22(7) . .
O1 Gd1 N2 137.58(7) . .
O3 Gd1 N2 84.34(6) 2_556 .
O3 Gd1 N2 129.68(7) . .
O5 Gd1 N2 73.46(7) . .
O6 Gd1 N2 118.83(6) . .
N1 Gd1 N2 66.22(7) . .
O1 Gd1 N3 155.08(7) . .
O3 Gd1 N3 90.02(6) 2_556 .
O3 Gd1 N3 69.88(7) . .
O5 Gd1 N3 85.34(7) . .
O6 Gd1 N3 83.09(7) . .
N1 Gd1 N3 132.30(7) . .
N2 Gd1 N3 66.16(7) . .
O1 Gd1 N4 84.01(7) . .
O3 Gd1 N4 173.91(6) 2_556 .
O3 Gd1 N4 102.45(6) . .
O5 Gd1 N4 25.96(8) . .
O6 Gd1 N4 25.71(7) . .
N1 Gd1 N4 103.34(7) . .
N2 Gd1 N4 97.18(7) . .
N3 Gd1 N4 85.24(7) . .
O1 Gd1 Gd1 95.84(5) . 2_556
O3 Gd1 Gd1 36.33(4) 2_556 2_556
O3 Gd1 Gd1 35.92(4) . 2_556
O5 Gd1 Gd1 159.10(5) . 2_556
O6 Gd1 Gd1 113.52(5) . 2_556
N1 Gd1 Gd1 116.36(5) . 2_556
N2 Gd1 Gd1 109.66(5) . 2_556
N3 Gd1 Gd1 77.66(5) . 2_556
N4 Gd1 Gd1 138.30(5) . 2_556
C8 N1 C9 114.6(2) . .
C8 N1 Gd1 126.05(19) . .
C9 N1 Gd1 118.04(17) . .
C11 N2 C10 113.1(2) . .
C11 N2 Gd1 112.68(16) . .
C10 N2 Gd1 110.70(16) . .
C13 N3 C12 117.5(2) . .
C13 N3 Gd1 126.09(19) . .
C12 N3 Gd1 116.38(16) . .
O7 N4 O6 122.3(3) . .
O7 N4 O5 120.8(3) . .
O6 N4 O5 116.9(2) . .
O7 N4 Gd1 173.7(2) . .
O6 N4 Gd1 59.85(12) . .
O5 N4 Gd1 57.37(12) . .
C1 O1 Gd1 137.70(17) . .
C2 O2 C7 112.3(2) . .
C14 O3 Gd1 128.04(16) . 2_556
C14 O3 Gd1 119.12(15) . .
Gd1 O3 Gd1 107.75(7) 2_556 .
N4 O5 Gd1 96.67(16) . .
N4 O6 Gd1 94.44(15) . .
O1 C1 C2 120.9(3) . .
O1 C1 C6 121.9(3) . .
C2 C1 C6 117.2(2) . .
O2 C2 C3 118.1(3) . .
O2 C2 C1 120.8(2) . .
C3 C2 C1 120.9(3) . .
C2 C3 C4 120.9(3) . .
C5 C4 C3 119.5(2) . .
C4 C5 C6 121.2(3) . .
C5 C6 C1 119.9(3) . .
C5 C6 C8 117.3(3) . .
C1 C6 C8 122.9(2) . .
N1 C8 C6 127.8(2) . .
N1 C9 C10 110.7(2) . .
N2 C10 C9 109.4(2) . .
N2 C11 C12 108.4(2) . .
N3 C12 C11 109.2(2) . .
N3 C13 C15 124.6(2) . .
O3 C14 C19 120.7(2) . .
O3 C14 C15 121.7(3) . .
C19 C14 C15 117.6(2) . .
C16 C15 C14 120.1(3) . .
C16 C15 C13 117.4(2) . .
C14 C15 C13 122.5(2) . .
C17 C16 C15 120.7(3) . .
C18 C17 C16 119.5(3) . .
C17 C18 C19 120.8(3) . .
O4 C19 O4' 17.0(11) . .
O4 C19 C18 125.9(5) . .
O4' C19 C18 112.7(8) . .
O4 C19 C14 113.1(5) . .
O4' C19 C14 125.4(8) . .
C18 C19 C14 121.0(3) . .
C20' O4' C19 108.0(18) . .
C19 O4 C20 117.1(8) . .

loop_
_geom_bond_atom_site_label_1
_geom_bond_atom_site_label_2
_geom_bond_distance
_geom_bond_site_symmetry_2
Gd1 O1 2.2237(17) .
Gd1 O3 2.3474(17) 2_556
Gd1 O3 2.3708(18) .
Gd1 O5 2.4587(19) .
Gd1 O6 2.5149(18) .
Gd1 N1 2.537(2) .
Gd1 N2 2.554(2) .
Gd1 N3 2.564(2) .
Gd1 N4 2.900(2) .
Gd1 Gd1 3.8112(2) 2_556
N1 C8 1.280(4) .
N1 C9 1.470(4) .
N2 C11 1.470(3) .
N2 C10 1.473(4) .
N3 C13 1.278(4) .
N3 C12 1.464(4) .
N4 O7 1.209(3) .
N4 O6 1.262(3) .
N4 O5 1.278(3) .
O1 C1 1.310(3) .
O2 C2 1.378(4) .
O2 C7 1.441(4) .
O3 C14 1.345(3) .
O3 Gd1 2.3474(17) 2_556
C1 C2 1.408(4) .
C1 C6 1.430(4) .
C2 C3 1.385(4) .
C3 C4 1.394(4) .
C4 C5 1.363(4) .
C5 C6 1.407(4) .
C6 C8 1.444(4) .
C9 C10 1.511(4) .
C11 C12 1.513(4) .
C13 C15 1.456(4) .
C14 C19 1.405(4) .
C14 C15 1.418(4) .
C15 C16 1.398(4) .
C16 C17 1.379(5) .
C17 C18 1.385(5) .
C18 C19 1.379(4) .
C19 O4 1.444(12) .
C19 O4' 1.27(3) .
O4' C20' 1.433(16) .
O4 C20 1.403(11) .

loop_
_geom_torsion_atom_site_label_1
_geom_torsion_atom_site_label_2
_geom_torsion_atom_site_label_3
_geom_torsion_atom_site_label_4
_geom_torsion
_geom_torsion_site_symmetry_1
_geom_torsion_site_symmetry_4
O1 Gd1 N1 C8 26.9(2) . .
O3 Gd1 N1 C8 -74.9(2) 2_556 .
O3 Gd1 N1 C8 -34.8(3) . .
O5 Gd1 N1 C8 123.6(2) . .
O6 Gd1 N1 C8 88.1(2) . .
N2 Gd1 N1 C8 -161.9(2) . .
N3 Gd1 N1 C8 -158.2(2) . .
N4 Gd1 N1 C8 106.1(2) . .
Gd1 Gd1 N1 C8 -60.8(2) 2_556 .
O1 Gd1 N1 C9 -166.7(2) . .
O3 Gd1 N1 C9 91.5(2) 2_556 .
O3 Gd1 N1 C9 131.7(2) . .
O5 Gd1 N1 C9 -70.0(2) . .
O6 Gd1 N1 C9 -105.4(2) . .
N2 Gd1 N1 C9 4.53(19) . .
N3 Gd1 N1 C9 8.2(2) . .
N4 Gd1 N1 C9 -87.5(2) . .
Gd1 Gd1 N1 C9 105.6(2) 2_556 .
O1 Gd1 N2 C11 -146.21(16) . .
O3 Gd1 N2 C11 116.82(17) 2_556 .
O3 Gd1 N2 C11 55.53(18) . .
O5 Gd1 N2 C11 -67.91(17) . .
O6 Gd1 N2 C11 -42.54(19) . .
N1 Gd1 N2 C11 -158.70(18) . .
N3 Gd1 N2 C11 24.30(16) . .
N4 Gd1 N2 C11 -57.24(17) . .
Gd1 Gd1 N2 C11 90.34(16) 2_556 .
O1 Gd1 N2 C10 -18.5(2) . .
O3 Gd1 N2 C10 -115.47(16) 2_556 .
O3 Gd1 N2 C10 -176.76(14) . .
O5 Gd1 N2 C10 59.81(16) . .
O6 Gd1 N2 C10 85.18(16) . .
N1 Gd1 N2 C10 -30.98(15) . .
N3 Gd1 N2 C10 152.01(17) . .
N4 Gd1 N2 C10 70.47(16) . .
Gd1 Gd1 N2 C10 -141.95(15) 2_556 .
O1 Gd1 N3 C13 -6.6(3) . .
O3 Gd1 N3 C13 104.9(2) 2_556 .
O3 Gd1 N3 C13 33.9(2) . .
O5 Gd1 N3 C13 -97.3(2) . .
O6 Gd1 N3 C13 -45.5(2) . .
N1 Gd1 N3 C13 -175.0(2) . .
N2 Gd1 N3 C13 -171.3(2) . .
N4 Gd1 N3 C13 -71.2(2) . .
Gd1 Gd1 N3 C13 70.5(2) 2_556 .
O1 Gd1 N3 C12 171.34(18) . .
O3 Gd1 N3 C12 -77.16(18) 2_556 .
O3 Gd1 N3 C12 -148.21(19) . .
O5 Gd1 N3 C12 80.61(18) . .
O6 Gd1 N3 C12 132.42(19) . .
N1 Gd1 N3 C12 2.9(2) . .
N2 Gd1 N3 C12 6.64(17) . .
N4 Gd1 N3 C12 106.66(19) . .
Gd1 Gd1 N3 C12 -111.60(18) 2_556 .
O1 Gd1 N4 O7 38(2) . .
O3 Gd1 N4 O7 156.7(19) 2_556 .
O3 Gd1 N4 O7 127(2) . .
O5 Gd1 N4 O7 -75(2) . .
O6 Gd1 N4 O7 112(2) . .
N1 Gd1 N4 O7 -32(2) . .
N2 Gd1 N4 O7 -99(2) . .
N3 Gd1 N4 O7 -164(2) . .
Gd1 Gd1 N4 O7 130(2) 2_556 .
O1 Gd1 N4 O6 -73.53(16) . .
O3 Gd1 N4 O6 45.0(7) 2_556 .
O3 Gd1 N4 O6 15.78(17) . .
O5 Gd1 N4 O6 173.1(3) . .
N1 Gd1 N4 O6 -143.65(16) . .
N2 Gd1 N4 O6 149.17(16) . .
N3 Gd1 N4 O6 83.95(17) . .
Gd1 Gd1 N4 O6 18.5(2) 2_556 .
O1 Gd1 N4 O5 113.39(16) . .
O3 Gd1 N4 O5 -128.1(6) 2_556 .
O3 Gd1 N4 O5 -157.30(15) . .
O6 Gd1 N4 O5 -173.1(3) . .
N1 Gd1 N4 O5 43.28(17) . .
N2 Gd1 N4 O5 -23.91(16) . .
N3 Gd1 N4 O5 -89.12(16) . .
Gd1 Gd1 N4 O5 -154.55(13) 2_556 .
O3 Gd1 O1 C1 41.4(3) 2_556 .
O3 Gd1 O1 C1 113.6(3) . .
O5 Gd1 O1 C1 -120.2(3) . .
O6 Gd1 O1 C1 -169.2(3) . .
N1 Gd1 O1 C1 -37.9(3) . .
N2 Gd1 O1 C1 -49.9(3) . .
N3 Gd1 O1 C1 151.1(3) . .
N4 Gd1 O1 C1 -144.0(3) . .
Gd1 Gd1 O1 C1 78.0(3) 2_556 .
O1 Gd1 O3 C14 104.10(18) . .
O3 Gd1 O3 C14 -156.8(2) 2_556 .
O5 Gd1 O3 C14 8.0(2) . .
O6 Gd1 O3 C14 27.03(18) . .
N1 Gd1 O3 C14 161.06(17) . .
N2 Gd1 O3 C14 -90.37(19) . .
N3 Gd1 O3 C14 -60.04(18) . .
N4 Gd1 O3 C14 20.09(19) . .
Gd1 Gd1 O3 C14 -156.8(2) 2_556 .
O1 Gd1 O3 Gd1 -99.11(7) . 2_556
O3 Gd1 O3 Gd1 0.0 2_556 2_556
O5 Gd1 O3 Gd1 164.82(7) . 2_556
O6 Gd1 O3 Gd1 -176.18(8) . 2_556
N1 Gd1 O3 Gd1 -42.15(15) . 2_556
N2 Gd1 O3 Gd1 66.42(9) . 2_556
N3 Gd1 O3 Gd1 96.75(8) . 2_556
N4 Gd1 O3 Gd1 176.88(6) . 2_556
O7 N4 O5 Gd1 172.9(2) . .
O6 N4 O5 Gd1 -6.7(3) . .
O1 Gd1 O5 N4 -66.30(16) . .
O3 Gd1 O5 N4 167.48(14) 2_556 .
O3 Gd1 O5 N4 27.78(18) . .
O6 Gd1 O5 N4 3.83(15) . .
N1 Gd1 O5 N4 -137.89(16) . .
N2 Gd1 O5 N4 155.20(17) . .
N3 Gd1 O5 N4 88.70(16) . .
Gd1 Gd1 O5 N4 53.3(2) 2_556 .
O7 N4 O6 Gd1 -173.1(3) . .
O5 N4 O6 Gd1 6.5(2) . .
O1 Gd1 O6 N4 102.34(17) . .
O3 Gd1 O6 N4 -171.45(13) 2_556 .
O3 Gd1 O6 N4 -164.23(17) . .
O5 Gd1 O6 N4 -3.86(15) . .
N1 Gd1 O6 N4 43.59(19) . .
N2 Gd1 O6 N4 -35.48(18) . .
N3 Gd1 O6 N4 -93.38(17) . .
Gd1 Gd1 O6 N4 -166.67(14) 2_556 .
Gd1 O1 C1 C2 -149.3(2) . .
Gd1 O1 C1 C6 30.4(4) . .
C7 O2 C2 C3 117.5(3) . .
C7 O2 C2 C1 -67.4(3) . .
O1 C1 C2 O2 -2.9(4) . .
C6 C1 C2 O2 177.3(2) . .
O1 C1 C2 C3 172.1(3) . .
C6 C1 C2 C3 -7.7(4) . .
O2 C2 C3 C4 -179.7(3) . .
C1 C2 C3 C4 5.1(4) . .
C2 C3 C4 C5 0.5(4) . .
C3 C4 C5 C6 -3.3(4) . .
C4 C5 C6 C1 0.5(4) . .
C4 C5 C6 C8 179.8(3) . .
O1 C1 C6 C5 -174.8(2) . .
C2 C1 C6 C5 4.9(4) . .
O1 C1 C6 C8 5.9(4) . .
C2 C1 C6 C8 -174.3(2) . .
C9 N1 C8 C6 179.4(3) . .
Gd1 N1 C8 C6 -13.8(4) . .
C5 C6 C8 N1 170.6(3) . .
C1 C6 C8 N1 -10.1(4) . .
C8 N1 C9 C10 -170.3(2) . .
Gd1 N1 C9 C10 21.7(3) . .
C11 N2 C10 C9 -177.7(2) . .
Gd1 N2 C10 C9 54.8(2) . .
N1 C9 C10 N2 -50.3(3) . .
C10 N2 C11 C12 -178.5(2) . .
Gd1 N2 C11 C12 -52.0(2) . .
C13 N3 C12 C11 142.7(2) . .
Gd1 N3 C12 C11 -35.4(3) . .
N2 C11 C12 N3 57.1(3) . .
C12 N3 C13 C15 179.8(2) . .
Gd1 N3 C13 C15 -2.3(4) . .
Gd1 O3 C14 C19 90.2(3) 2_556 .
Gd1 O3 C14 C19 -118.3(2) . .
Gd1 O3 C14 C15 -90.5(3) 2_556 .
Gd1 O3 C14 C15 61.0(3) . .
O3 C14 C15 C16 175.7(2) . .
C19 C14 C15 C16 -5.0(4) . .
O3 C14 C15 C13 -4.3(4) . .
C19 C14 C15 C13 175.0(3) . .
N3 C13 C15 C16 153.8(3) . .
N3 C13 C15 C14 -26.2(4) . .
C14 C15 C16 C17 3.7(4) . .
C13 C15 C16 C17 -176.4(3) . .
C15 C16 C17 C18 -0.7(5) . .
C16 C17 C18 C19 -0.9(5) . .
C17 C18 C19 O4 177.0(7) . .
C17 C18 C19 O4' -170.5(10) . .
C17 C18 C19 C14 -0.7(5) . .
O3 C14 C19 O4 4.9(7) . .
C15 C14 C19 O4 -174.4(6) . .
O3 C14 C19 O4' -8.6(11) . .
C15 C14 C19 O4' 172.1(11) . .
O3 C14 C19 C18 -177.1(3) . .
C15 C14 C19 C18 3.6(4) . .
O4 C19 O4' C20' 45(4) . .
C18 C19 O4' C20' -98.5(11) . .
C14 C19 O4' C20' 92.1(14) . .
O4' C19 O4 C20 -73(4) . .
C18 C19 O4 C20 -29.7(13) . .
C14 C19 O4 C20 148.1(8) . .
